data_2205672
loop_
_publ_author_name
'Guang-Jun Xu'
'Shi-Ping Yan'
'Dai-Zheng Liao'
'Zong-Hui Jiang'
'Peng Cheng'

_publ_section_title
;A new Schiff base copper (II) complex:
 bis[<i>N</i>-(4-hydroxysalicylidene)-<i>N</i>',<i>N</i>'-diethylethylenediamine-\k^2^<i>N</i>,<i>O</i>]bis[(oxalato-\k^2^<i>O</i>,<i>O</i>')copper(II)]
 dihydrate
;
_journal_issue 5
_journal_name_full 'Acta Crystallographica Section E'
_journal_page_first m933
_journal_page_last m935
_journal_paper_doi 10.1107/S1600536805011700
_journal_volume 61
_journal_year 2005
_chemical_formula_iupac '[Cu (C13 H20 N2 O2)2 (C2 O4)2], 2H2 O'
_chemical_formula_moiety 'C30 H40 Cu2 N4 O12, 2H2 O'
_chemical_formula_sum 'C30 H44 Cu2 N4 O14'
_chemical_formula_weight 811.79
_chemical_name_systematic
;
Bis{[N-(4-hydroxysalicylidene)-N^'^,N^'^-diethylethyldiamine-\k^2^N,O]
copper(II)oxalate} dihydrate
;
_space_group_IT_number 2
_symmetry_cell_setting triclinic
_symmetry_space_group_name_Hall '-P 1'
_symmetry_space_group_name_H-M 'P -1'
_atom_sites_solution_hydrogens geom
_atom_sites_solution_primary direct
_atom_sites_solution_secondary difmap
_cell_angle_alpha 96.099(5)
_cell_angle_beta 110.379(5)
_cell_angle_gamma 99.826(5)
_cell_formula_units_Z 1
_cell_length_a 8.372(3)
_cell_length_b 10.449(3)
_cell_length_c 10.781(3)
_cell_measurement_reflns_used 843
_cell_measurement_temperature 293(2)
_cell_measurement_theta_max 26.33
_cell_measurement_theta_min 2.96
_cell_volume 857.0(5)
_computing_cell_refinement 'SAINT (Bruker, 1997)'
_computing_data_collection 'SMART (Bruker, 1997)'
_computing_data_reduction SAINT
_computing_molecular_graphics 'SHELXTL (Bruker, 1997)'
_computing_publication_material SHELXTL
_computing_structure_refinement 'SHELXL97 (Sheldrick, 1997)'
_computing_structure_solution 'SHELXS97 (Sheldrick, 1997)'
_diffrn_ambient_temperature 293(2)
_diffrn_measured_fraction_theta_full 0.995
_diffrn_measured_fraction_theta_max 0.986
_diffrn_measurement_device_type 'Bruker SMART CCD area-detector'
_diffrn_measurement_method '\f and \w scans'
_diffrn_radiation_monochromator graphite
_diffrn_radiation_source 'fine-focus sealed tube'
_diffrn_radiation_type MoK\a
_diffrn_radiation_wavelength 0.71073
_diffrn_reflns_av_R_equivalents 0.0173
_diffrn_reflns_av_sigmaI/netI 0.0373
_diffrn_reflns_limit_h_max 10
_diffrn_reflns_limit_h_min -10
_diffrn_reflns_limit_k_max 13
_diffrn_reflns_limit_k_min -9
_diffrn_reflns_limit_l_max 13
_diffrn_reflns_limit_l_min -13
_diffrn_reflns_number 4966
_diffrn_reflns_theta_full 25.00
_diffrn_reflns_theta_max 26.42
_diffrn_reflns_theta_min 2.01
_diffrn_standards_decay_% 0
_diffrn_standards_number 0
_exptl_absorpt_coefficient_mu 1.315
_exptl_absorpt_correction_T_max 0.810
_exptl_absorpt_correction_T_min 0.737
_exptl_absorpt_correction_type multi-scan
_exptl_absorpt_process_details '(SADABS; Sheldrick, 1996)'
_exptl_crystal_colour green
_exptl_crystal_density_diffrn 1.573
_exptl_crystal_density_meas ?
_exptl_crystal_density_method 'not measured'
_exptl_crystal_description Block
_exptl_crystal_F_000 422
_exptl_crystal_size_max 0.24
_exptl_crystal_size_mid 0.20
_exptl_crystal_size_min 0.16
_refine_diff_density_max 0.332
_refine_diff_density_min -0.225
_refine_ls_extinction_method none
_refine_ls_goodness_of_fit_ref 1.050
_refine_ls_hydrogen_treatment constr
_refine_ls_matrix_type full
_refine_ls_number_parameters 229
_refine_ls_number_reflns 3482
_refine_ls_number_restraints 0
_refine_ls_restrained_S_all 1.050
_refine_ls_R_factor_all 0.0443
_refine_ls_R_factor_gt 0.0313
_refine_ls_shift/su_max 0.001
_refine_ls_shift/su_mean 0.000
_refine_ls_structure_factor_coef Fsqd
_refine_ls_weighting_details 'calc w=1/[\s^2^(Fo^2^)+(0.0427P)^2^+0.0467P] where P=(Fo^2^+2Fc^2^)/3'
_refine_ls_weighting_scheme calc
_refine_ls_wR_factor_gt 0.0760
_refine_ls_wR_factor_ref 0.0812
_reflns_number_gt 2871
_reflns_number_total 3482
_reflns_threshold_expression 'I > 2\s(I)'
_cod_data_source_file ci6562.cif
_cod_data_source_block I
_cod_depositor_comments
;
The following automatic conversions were performed:
'_symmetry_cell_setting' value 'Triclinic' changed to 'triclinic'
according to '/home/saulius/struct/CIF-dictionaries/cif_core.dic'
dictionary named 'cif_core.dic' version 2.4.1 from 2010-06-29.

Automatic conversion script
Id: cif_fix_enum 1527 2010-12-29 10:47:43Z saulius 

The following automatic conversions were performed:

'_symmetry_cell_setting' value 'Triclinic' changed to 'triclinic'
according to /home/saulius/struct/CIF-dictionaries/cif_core.dic
dictionary named 'cif_core.dic' version 2.4.1 from 2010-06-29.

Automatic conversion script
Id: cif_fix_values 1715 2011-07-08 13:25:40Z adriana 

The following automatic conversions were performed:

'_exptl_crystal_density_meas' value 'none' was changed to '?' - the
value is perceived as not measured.

Automatic conversion script
Id: cif_fix_values 3008 2015-01-20 13:52:24Z robertas 
;
_cod_database_code 2205672
_cod_database_fobs_code 2205672

loop_
_symmetry_equiv_pos_as_xyz
'x, y, z'
'-x, -y, -z'

loop_
_atom_site_label
_atom_site_fract_x
_atom_site_fract_y
_atom_site_fract_z
_atom_site_U_iso_or_equiv
_atom_site_adp_type
_atom_site_calc_flag
_atom_site_refinement_flags
_atom_site_occupancy
_atom_site_type_symbol
Cu1 0.68053(4) 0.59968(3) 0.58104(3) 0.02960(10) Uani d . 1 Cu
N1 0.7357(2) 0.66085(17) 0.43212(18) 0.0284(4) Uani d . 1 N
N2 0.4213(2) 0.72709(18) 0.24261(17) 0.0304(4) Uani d . 1 N
H2A 0.4182 0.6442 0.2618 0.037 Uiso calc R 1 H
O1 0.6615(2) 0.41781(14) 0.51685(15) 0.0331(4) Uani d . 1 O
O2 0.8314(3) 0.06267(15) 0.33285(18) 0.0448(4) Uani d . 1 O
H2 0.8675 0.0402 0.2742 0.067 Uiso calc R 1 H
O3 0.7123(2) 0.77806(15) 0.67491(16) 0.0360(4) Uani d . 1 O
O4 0.7647(3) 0.88293(18) 0.87933(19) 0.0528(5) Uani d . 1 O
O5 0.6519(2) 0.54687(15) 0.74117(15) 0.0356(4) Uani d . 1 O
O6 0.6665(3) 0.6356(2) 0.94337(18) 0.0546(5) Uani d . 1 O
C1 0.7984(3) 0.4543(2) 0.3566(2) 0.0295(5) Uani d . 1 C
C2 0.7328(3) 0.3732(2) 0.4341(2) 0.0269(5) Uani d . 1 C
C3 0.7456(3) 0.2413(2) 0.4202(2) 0.0331(5) Uani d . 1 C
H3 0.7024 0.1863 0.4691 0.040 Uiso calc R 1 H
C4 0.8205(3) 0.1897(2) 0.3361(2) 0.0291(5) Uani d . 1 C
C5 0.8841(3) 0.2687(2) 0.2598(2) 0.0343(5) Uani d . 1 C
H5 0.9338 0.2343 0.2027 0.041 Uiso calc R 1 H
C6 0.8718(3) 0.3973(2) 0.2707(2) 0.0349(5) Uani d . 1 C
H6 0.9137 0.4500 0.2194 0.042 Uiso calc R 1 H
C7 0.7910(3) 0.5894(2) 0.3581(2) 0.0316(5) Uani d . 1 C
H7 0.8306 0.6309 0.2987 0.038 Uiso calc R 1 H
C8 0.7347(3) 0.7971(2) 0.4093(2) 0.0321(5) Uani d . 1 C
H8A 0.7812 0.8135 0.3403 0.039 Uiso calc R 1 H
H8B 0.8091 0.8584 0.4915 0.039 Uiso calc R 1 H
C9 0.5518(3) 0.8200(2) 0.3664(2) 0.0312(5) Uani d . 1 C
H9A 0.5115 0.8121 0.4399 0.037 Uiso calc R 1 H
H9B 0.5553 0.9097 0.3499 0.037 Uiso calc R 1 H
C10 0.2433(3) 0.7532(3) 0.2194(2) 0.0412(6) Uani d . 1 C
H10A 0.2167 0.7430 0.2990 0.049 Uiso calc R 1 H
H10B 0.2452 0.8439 0.2069 0.049 Uiso calc R 1 H
C11 0.1009(4) 0.6636(3) 0.1001(3) 0.0535(7) Uani d . 1 C
H11A 0.1138 0.6847 0.0191 0.080 Uiso calc R 1 H
H11B -0.0107 0.6753 0.0994 0.080 Uiso calc R 1 H
H11C 0.1083 0.5736 0.1053 0.080 Uiso calc R 1 H
C12 0.4698(3) 0.7281(2) 0.1202(2) 0.0386(6) Uani d . 1 C
H12A 0.5856 0.7103 0.1424 0.046 Uiso calc R 1 H
H12B 0.3886 0.6573 0.0492 0.046 Uiso calc R 1 H
C13 0.4685(4) 0.8564(3) 0.0681(3) 0.0488(7) Uani d . 1 C
H13A 0.3540 0.8743 0.0446 0.073 Uiso calc R 1 H
H13B 0.4989 0.8498 -0.0100 0.073 Uiso calc R 1 H
H13C 0.5518 0.9266 0.1365 0.073 Uiso calc R 1 H
C14 0.7195(3) 0.7812(2) 0.7952(2) 0.0352(5) Uani d . 1 C
C15 0.6737(3) 0.6446(2) 0.8342(2) 0.0342(5) Uani d . 1 C
O7 0.0501(2) 0.04607(19) 0.84101(18) 0.0514(5) Uani d . 1 O
H7A 0.1242 0.0736 0.9208 0.077 Uiso d R 1 H
H7B -0.0454 0.0039 0.8422 0.077 Uiso d R 1 H

loop_
_atom_site_aniso_label
_atom_site_aniso_U_11
_atom_site_aniso_U_22
_atom_site_aniso_U_33
_atom_site_aniso_U_12
_atom_site_aniso_U_13
_atom_site_aniso_U_23
Cu1 0.03940(17) 0.02189(15) 0.02811(16) 0.00457(11) 0.01505(12) 0.00230(10)
N1 0.0308(10) 0.0213(9) 0.0331(10) 0.0043(8) 0.0122(8) 0.0062(8)
N2 0.0382(10) 0.0259(10) 0.0302(10) 0.0089(8) 0.0149(8) 0.0073(8)
O1 0.0476(9) 0.0223(8) 0.0365(9) 0.0041(7) 0.0269(8) 0.0022(7)
O2 0.0682(12) 0.0252(9) 0.0558(11) 0.0130(9) 0.0402(10) 0.0061(8)
O3 0.0464(10) 0.0264(8) 0.0353(9) 0.0061(7) 0.0173(8) 0.0020(7)
O4 0.0699(13) 0.0360(10) 0.0478(10) -0.0002(9) 0.0276(9) -0.0129(8)
O5 0.0505(10) 0.0277(8) 0.0329(8) 0.0074(7) 0.0219(8) 0.0044(7)
O6 0.0769(13) 0.0571(12) 0.0409(10) 0.0147(11) 0.0360(10) 0.0070(9)
C1 0.0317(11) 0.0295(11) 0.0313(11) 0.0087(10) 0.0150(10) 0.0085(9)
C2 0.0280(11) 0.0260(11) 0.0245(10) 0.0022(9) 0.0094(9) 0.0019(9)
C3 0.0439(13) 0.0243(11) 0.0357(12) 0.0026(10) 0.0227(11) 0.0052(10)
C4 0.0308(11) 0.0247(11) 0.0302(11) 0.0044(9) 0.0114(9) 0.0004(9)
C5 0.0373(12) 0.0366(13) 0.0379(12) 0.0135(11) 0.0225(11) 0.0064(10)
C6 0.0413(13) 0.0350(13) 0.0389(13) 0.0111(11) 0.0245(11) 0.0136(10)
C7 0.0340(12) 0.0314(12) 0.0346(12) 0.0048(10) 0.0181(10) 0.0129(10)
C8 0.0390(12) 0.0232(11) 0.0359(12) 0.0032(10) 0.0173(10) 0.0075(9)
C9 0.0411(13) 0.0249(11) 0.0305(11) 0.0094(10) 0.0165(10) 0.0037(9)
C10 0.0376(13) 0.0495(15) 0.0412(14) 0.0149(12) 0.0176(11) 0.0098(12)
C11 0.0444(15) 0.0598(18) 0.0513(16) 0.0070(14) 0.0129(13) 0.0136(14)
C12 0.0481(14) 0.0410(14) 0.0315(12) 0.0120(12) 0.0201(11) 0.0058(11)
C13 0.0571(17) 0.0525(16) 0.0396(14) 0.0053(14) 0.0225(13) 0.0165(13)
C14 0.0300(12) 0.0352(13) 0.0387(13) 0.0055(10) 0.0144(10) -0.0032(11)
C15 0.0341(12) 0.0371(13) 0.0332(12) 0.0100(10) 0.0148(10) 0.0021(10)
O7 0.0570(11) 0.0509(11) 0.0475(11) 0.0087(9) 0.0265(9) -0.0047(9)

loop_
_atom_type_symbol
_atom_type_description
_atom_type_scat_dispersion_real
_atom_type_scat_dispersion_imag
_atom_type_scat_source
C C 0.0033 0.0016 'International Tables Vol C Tables 4.2.6.8 and 6.1.1.4'
H H 0.0000 0.0000 'International Tables Vol C Tables 4.2.6.8 and 6.1.1.4'
N N 0.0061 0.0033 'International Tables Vol C Tables 4.2.6.8 and 6.1.1.4'
O O 0.0106 0.0060 'International Tables Vol C Tables 4.2.6.8 and 6.1.1.4'
Cu Cu 0.3201 1.2651 'International Tables Vol C Tables 4.2.6.8 and 6.1.1.4'

loop_
_geom_angle_atom_site_label_1
_geom_angle_atom_site_label_2
_geom_angle_atom_site_label_3
_geom_angle
_geom_angle_publ_flag
O1 Cu1 O5 87.76(6) y
O1 Cu1 O3 170.92(7) y
O5 Cu1 O3 83.98(7) y
O1 Cu1 N1 94.05(7) y
O5 Cu1 N1 173.84(7) y
O3 Cu1 N1 93.78(7) y
C7 N1 C8 116.54(19) ?
C7 N1 Cu1 122.13(16) ?
C8 N1 Cu1 120.98(14) ?
C10 N2 C9 108.79(17) ?
C10 N2 C12 113.39(18) ?
C9 N2 C12 114.09(17) ?
C10 N2 H2A 106.7 ?
C9 N2 H2A 106.7 ?
C12 N2 H2A 106.7 ?
C2 O1 Cu1 125.53(13) ?
C4 O2 H2 109.5 ?
C14 O3 Cu1 112.91(15) ?
C15 O5 Cu1 114.13(15) ?
C6 C1 C7 117.6(2) ?
C6 C1 C2 118.5(2) ?
C7 C1 C2 123.8(2) ?
O1 C2 C3 119.72(19) ?
O1 C2 C1 122.8(2) ?
C3 C2 C1 117.47(19) ?
C4 C3 C2 122.2(2) ?
C4 C3 H3 118.9 ?
C2 C3 H3 118.9 ?
O2 C4 C3 117.6(2) ?
O2 C4 C5 121.9(2) ?
C3 C4 C5 120.4(2) ?
C6 C5 C4 118.5(2) ?
C6 C5 H5 120.7 ?
C4 C5 H5 120.7 ?
C5 C6 C1 122.8(2) ?
C5 C6 H6 118.6 ?
C1 C6 H6 118.6 ?
N1 C7 C1 127.5(2) ?
N1 C7 H7 116.3 ?
C1 C7 H7 116.3 ?
N1 C8 C9 110.70(18) ?
N1 C8 H8A 109.5 ?
C9 C8 H8A 109.5 ?
N1 C8 H8B 109.5 ?
C9 C8 H8B 109.5 ?
H8A C8 H8B 108.1 ?
N2 C9 C8 114.74(18) ?
N2 C9 H9A 108.6 ?
C8 C9 H9A 108.6 ?
N2 C9 H9B 108.6 ?
C8 C9 H9B 108.6 ?
H9A C9 H9B 107.6 ?
C11 C10 N2 113.7(2) ?
C11 C10 H10A 108.8 ?
N2 C10 H10A 108.8 ?
C11 C10 H10B 108.8 ?
N2 C10 H10B 108.8 ?
H10A C10 H10B 107.7 ?
C10 C11 H11A 109.5 ?
C10 C11 H11B 109.5 ?
H11A C11 H11B 109.5 ?
C10 C11 H11C 109.5 ?
H11A C11 H11C 109.5 ?
H11B C11 H11C 109.5 ?
C13 C12 N2 113.9(2) ?
C13 C12 H12A 108.8 ?
N2 C12 H12A 108.8 ?
C13 C12 H12B 108.8 ?
N2 C12 H12B 108.8 ?
H12A C12 H12B 107.7 ?
C12 C13 H13A 109.5 ?
C12 C13 H13B 109.5 ?
H13A C13 H13B 109.5 ?
C12 C13 H13C 109.5 ?
H13A C13 H13C 109.5 ?
H13B C13 H13C 109.5 ?
O4 C14 O3 124.2(2) ?
O4 C14 C15 120.3(2) ?
O3 C14 C15 115.47(19) ?
O6 C15 O5 125.8(2) ?
O6 C15 C14 121.3(2) ?
O5 C15 C14 112.9(2) ?
H7A O7 H7B 110.1 ?

loop_
_geom_bond_atom_site_label_1
_geom_bond_atom_site_label_2
_geom_bond_distance
_geom_bond_publ_flag
Cu1 O1 1.9121(16) y
Cu1 O5 1.9462(16) y
Cu1 O3 1.9523(16) y
Cu1 N1 1.9579(19) y
N1 C7 1.287(3) ?
N1 C8 1.472(3) ?
N2 C10 1.500(3) ?
N2 C9 1.505(3) ?
N2 C12 1.511(3) ?
N2 H2A 0.91 ?
O1 C2 1.321(2) ?
O2 C4 1.344(3) ?
O2 H2 0.82 ?
O3 C14 1.274(3) ?
O4 C14 1.230(3) ?
O5 C15 1.293(3) ?
O6 C15 1.212(3) ?
C1 C6 1.412(3) ?
C1 C7 1.422(3) ?
C1 C2 1.424(3) ?
C2 C3 1.397(3) ?
C3 C4 1.383(3) ?
C3 H3 0.93 ?
C4 C5 1.393(3) ?
C5 C6 1.361(3) ?
C5 H5 0.93 ?
C6 H6 0.93 ?
C7 H7 0.93 ?
C8 C9 1.507(3) ?
C8 H8A 0.97 ?
C8 H8B 0.97 ?
C9 H9A 0.97 ?
C9 H9B 0.97 ?
C10 C11 1.499(4) ?
C10 H10A 0.97 ?
C10 H10B 0.97 ?
C11 H11A 0.96 ?
C11 H11B 0.96 ?
C11 H11C 0.96 ?
C12 C13 1.507(4) ?
C12 H12A 0.97 ?
C12 H12B 0.97 ?
C13 H13A 0.96 ?
C13 H13B 0.96 ?
C13 H13C 0.96 ?
C14 C15 1.554(3) ?
O7 H7A 0.85 ?
O7 H7B 0.85 ?

loop_
_geom_hbond_atom_site_label_D
_geom_hbond_atom_site_label_H
_geom_hbond_atom_site_label_A
_geom_hbond_site_symmetry_A
_geom_hbond_distance_DH
_geom_hbond_distance_HA
_geom_hbond_distance_DA
_geom_hbond_angle_DHA
N2 H2A O5 2_666 0.91 1.98 2.861(3) 164
O2 H2 O7 2_656 0.82 1.84 2.648(2) 166
O7 H7A O4 2_667 0.85 1.99 2.815(3) 163
O7 H7B O4 1_445 0.85 2.04 2.869(3) 166

loop_
_geom_torsion_atom_site_label_1
_geom_torsion_atom_site_label_2
_geom_torsion_atom_site_label_3
_geom_torsion_atom_site_label_4
_geom_torsion
O1 Cu1 N1 C7 -18.56(18)
O3 Cu1 N1 C7 156.84(18)
O1 Cu1 N1 C8 168.43(16)
O3 Cu1 N1 C8 -16.18(16)
O5 Cu1 O1 C2 -152.05(18)
N1 Cu1 O1 C2 22.05(18)
O5 Cu1 O3 C14 6.99(15)
N1 Cu1 O3 C14 -167.25(15)
O1 Cu1 O5 C15 173.03(16)
O3 Cu1 O5 C15 -3.19(16)
Cu1 O1 C2 C3 164.55(16)
Cu1 O1 C2 C1 -15.5(3)
C6 C1 C2 O1 -179.9(2)
C7 C1 C2 O1 -1.3(3)
C6 C1 C2 C3 0.1(3)
C7 C1 C2 C3 178.6(2)
O1 C2 C3 C4 -179.3(2)
C1 C2 C3 C4 0.7(3)
C2 C3 C4 O2 178.0(2)
C2 C3 C4 C5 -1.0(4)
O2 C4 C5 C6 -178.5(2)
C3 C4 C5 C6 0.4(4)
C4 C5 C6 C1 0.4(4)
C7 C1 C6 C5 -179.3(2)
C2 C1 C6 C5 -0.6(4)
C8 N1 C7 C1 -177.3(2)
Cu1 N1 C7 C1 9.4(3)
C6 C1 C7 N1 -177.2(2)
C2 C1 C7 N1 4.3(4)
C7 N1 C8 C9 119.2(2)
Cu1 N1 C8 C9 -67.4(2)
C10 N2 C9 C8 174.83(19)
C12 N2 C9 C8 -57.5(3)
N1 C8 C9 N2 -56.8(3)
C9 N2 C10 C11 -178.5(2)
C12 N2 C10 C11 53.4(3)
C10 N2 C12 C13 58.7(3)
C9 N2 C12 C13 -66.6(3)
Cu1 O3 C14 O4 168.6(2)
Cu1 O3 C14 C15 -9.0(2)
Cu1 O5 C15 O6 -178.1(2)
Cu1 O5 C15 C14 -0.6(2)
O4 C14 C15 O6 6.5(4)
O3 C14 C15 O6 -175.8(2)
O4 C14 C15 O5 -171.2(2)
O3 C14 C15 O5 6.6(3)
